data_7054448
loop_
_publ_author_name
'Shi, Hua-Yun'
'Qi, Jie'
'Zhao, Zhen-Ze'
'Feng, Wen-Juan'
'Li, Yu-Hao'
'Sun, Lu'
'Lin, Zhuo-Jia'
'Chao, Hsiu-Yi'

_publ_section_title
;
 Synthesis, characterization, photophysics, and anion binding properties
 of gold(i) acetylide complexes with amide groups
;
_journal_issue 12
_journal_name_full 'New J. Chem.'
_journal_page_first 6168
_journal_paper_doi 10.1039/C4NJ01294A
_journal_volume 38
_journal_year 2014
_chemical_formula_sum 'C33 H24 Au N2 O3 P'
_chemical_formula_weight 724.48
_chemical_name_systematic
; 
 ? 
;
_space_group_IT_number 2
_symmetry_cell_setting triclinic
_symmetry_space_group_name_Hall '-P 1'
_symmetry_space_group_name_H-M 'P -1'
_atom_sites_solution_hydrogens geom
_atom_sites_solution_primary direct
_atom_sites_solution_secondary difmap
_audit_creation_method SHELXL-97
_cell_angle_alpha 93.54(3)
_cell_angle_beta 97.12(3)
_cell_angle_gamma 98.33(3)
_cell_formula_units_Z 2
_cell_length_a 8.7748(18)
_cell_length_b 9.1491(18)
_cell_length_c 17.558(4)
_cell_measurement_reflns_used 5743
_cell_measurement_temperature 173(2)
_cell_measurement_theta_max 27.11
_cell_measurement_theta_min 2.26
_cell_volume 1379.4(5)
_computing_cell_refinement 'Bruker XSCANS'
_computing_data_collection 'Bruker XSCANS'
_computing_data_reduction 'Bruker SHELXTL'
_computing_molecular_graphics 'Bruker SHELXTL'
_computing_publication_material 'Bruker SHELXTL'
_computing_structure_refinement 'SHELXL-97 (Sheldrick, 1997)'
_computing_structure_solution 'SHELXS-97 (Sheldrick, 1990)'
_diffrn_ambient_temperature 173(2)
_diffrn_measured_fraction_theta_full 0.969
_diffrn_measured_fraction_theta_max 0.969
_diffrn_measurement_device_type 'Bruker P4'
_diffrn_measurement_method '\w scans'
_diffrn_radiation_monochromator graphite
_diffrn_radiation_source 'fine-focus sealed tube'
_diffrn_radiation_type MoK\a
_diffrn_radiation_wavelength 0.71073
_diffrn_reflns_av_R_equivalents 0.0385
_diffrn_reflns_av_unetI/netI 0.0602
_diffrn_reflns_limit_h_max 10
_diffrn_reflns_limit_h_min -10
_diffrn_reflns_limit_k_max 11
_diffrn_reflns_limit_k_min -11
_diffrn_reflns_limit_l_max 21
_diffrn_reflns_limit_l_min -21
_diffrn_reflns_number 10395
_diffrn_reflns_theta_full 26.00
_diffrn_reflns_theta_max 26.00
_diffrn_reflns_theta_min 2.26
_exptl_absorpt_coefficient_mu 5.429
_exptl_absorpt_correction_T_max 1.0
_exptl_absorpt_correction_T_min 0.491935
_exptl_absorpt_correction_type multi-scan
_exptl_absorpt_process_details /SADABS/
_exptl_crystal_colour yellow
_exptl_crystal_density_diffrn 1.744
_exptl_crystal_density_method 'not measured'
_exptl_crystal_description plate
_exptl_crystal_F_000 708
_exptl_crystal_size_max 0.44
_exptl_crystal_size_mid 0.33
_exptl_crystal_size_min 0.06
_refine_diff_density_max 2.092
_refine_diff_density_min -1.074
_refine_diff_density_rms 0.142
_refine_ls_extinction_method none
_refine_ls_goodness_of_fit_ref 0.768
_refine_ls_hydrogen_treatment constr
_refine_ls_matrix_type full
_refine_ls_number_parameters 361
_refine_ls_number_reflns 5257
_refine_ls_number_restraints 0
_refine_ls_restrained_S_all 0.768
_refine_ls_R_factor_all 0.0486
_refine_ls_R_factor_gt 0.0345
_refine_ls_shift/su_max 0.002
_refine_ls_shift/su_mean 0.000
_refine_ls_structure_factor_coef Fsqd
_refine_ls_weighting_details 'calc w=1/[\s^2^(Fo^2^)+(0.0803P)^2^+0.0000P] where P=(Fo^2^+2Fc^2^)/3'
_refine_ls_weighting_scheme calc
_refine_ls_wR_factor_gt 0.0854
_refine_ls_wR_factor_ref 0.0918
_reflns_number_gt 4318
_reflns_number_total 5257
_reflns_threshold_expression >2sigma(I)
_cod_data_source_file c4nj01294a2.cif
_cod_data_source_block zhao59
_cod_depositor_comments
;
The following automatic conversions were performed:

'_symmetry_cell_setting' value 'Triclinic' changed to 'triclinic'
according to
/usr/data/users/saulius/crontab/automatic-downloads/rss-feeds/RSC/lib/dictionaries/cif_core.dic
dictionary named 'cif_core.dic' version 2.4.2 from 2011-04-26.

Automatic conversion script
Id: cif_fix_values 2827 2014-09-09 07:05:25Z andrius 

 Adding full bibliography for 7054448.cif.
;
_cod_original_sg_symbol_H-M P-1
_cod_database_code 7054448

loop_
_symmetry_equiv_pos_as_xyz
'x, y, z'
'-x, -y, -z'

loop_
_atom_site_label
_atom_site_type_symbol
_atom_site_fract_x
_atom_site_fract_y
_atom_site_fract_z
_atom_site_U_iso_or_equiv
_atom_site_adp_type
_atom_site_occupancy
_atom_site_symmetry_multiplicity
_atom_site_calc_flag
_atom_site_refinement_flags
Au1 Au 0.91274(2) 0.91365(2) 0.710404(12) 0.03032(9) Uani 1 1 d .
P1 P 0.73083(16) 0.74374(15) 0.63557(9) 0.0279(3) Uani 1 1 d .
O1 O 1.9177(5) 1.4812(5) 0.8685(3) 0.0496(11) Uani 1 1 d .
O2 O 2.3943(6) 2.1340(6) 1.0108(3) 0.0612(13) Uani 1 1 d .
O3 O 2.3270(7) 2.0903(7) 1.1220(3) 0.0770(17) Uani 1 1 d .
N1 N 1.7227(5) 1.5640(6) 0.9253(3) 0.0421(12) Uani 1 1 d .
H1A H 1.7049 1.6299 0.9587 0.051 Uiso 1 1 calc R
N2 N 2.3178(6) 2.0611(7) 1.0530(4) 0.0488(14) Uani 1 1 d .
C1 C 1.0842(5) 1.0653(5) 0.7676(3) 0.0246(11) Uani 1 1 d .
C2 C 1.1911(7) 1.1553(6) 0.7956(3) 0.0335(13) Uani 1 1 d .
C3 C 1.8731(6) 1.5722(7) 0.9106(4) 0.0375(14) Uani 1 1 d .
C11 C 0.5433(6) 0.7003(6) 0.6694(3) 0.0292(12) Uani 1 1 d .
C12 C 0.4505(7) 0.5651(7) 0.6501(4) 0.0406(14) Uani 1 1 d .
H12A H 0.4873 0.4909 0.6223 0.049 Uiso 1 1 calc R
C13 C 0.3013(7) 0.5379(7) 0.6718(4) 0.0442(15) Uani 1 1 d .
H13A H 0.2405 0.4453 0.6605 0.053 Uiso 1 1 calc R
C14 C 0.2465(7) 0.6509(7) 0.7102(4) 0.0406(14) Uani 1 1 d .
H14A H 0.1460 0.6354 0.7230 0.049 Uiso 1 1 calc R
C15 C 0.3380(7) 0.7863(7) 0.7300(4) 0.0433(15) Uani 1 1 d .
H15A H 0.2993 0.8611 0.7564 0.052 Uiso 1 1 calc R
C16 C 0.4885(6) 0.8124(6) 0.7108(3) 0.0347(13) Uani 1 1 d .
H16A H 0.5514 0.9032 0.7252 0.042 Uiso 1 1 calc R
C21 C 0.7964(6) 0.5653(6) 0.6228(3) 0.0315(12) Uani 1 1 d .
C22 C 0.8131(7) 0.5004(6) 0.5507(4) 0.0405(14) Uani 1 1 d .
H22A H 0.7895 0.5475 0.5063 0.049 Uiso 1 1 calc R
C23 C 0.8658(8) 0.3641(7) 0.5466(5) 0.0533(18) Uani 1 1 d .
H23A H 0.8778 0.3202 0.4990 0.064 Uiso 1 1 calc R
C24 C 0.9004(8) 0.2932(8) 0.6123(5) 0.060(2) Uani 1 1 d .
H24A H 0.9355 0.2022 0.6086 0.072 Uiso 1 1 calc R
C25 C 0.8831(7) 0.3565(8) 0.6834(5) 0.0509(17) Uani 1 1 d .
H25A H 0.9057 0.3082 0.7276 0.061 Uiso 1 1 calc R
C26 C 0.8321(7) 0.4922(6) 0.6887(4) 0.0396(14) Uani 1 1 d .
H26A H 0.8213 0.5354 0.7367 0.047 Uiso 1 1 calc R
C31 C 0.6896(6) 0.8036(6) 0.5392(3) 0.0300(12) Uani 1 1 d .
C32 C 0.8089(8) 0.8663(9) 0.5032(4) 0.0575(19) Uani 1 1 d .
H32A H 0.9096 0.8823 0.5292 0.069 Uiso 1 1 calc R
C33 C 0.7825(9) 0.9064(9) 0.4288(4) 0.065(2) Uani 1 1 d .
H33A H 0.8658 0.9483 0.4052 0.078 Uiso 1 1 calc R
C34 C 0.6345(9) 0.8854(8) 0.3888(4) 0.0516(17) Uani 1 1 d .
H34A H 0.6173 0.9109 0.3383 0.062 Uiso 1 1 calc R
C35 C 0.5144(8) 0.8266(8) 0.4248(4) 0.0552(18) Uani 1 1 d .
H35A H 0.4136 0.8138 0.3991 0.066 Uiso 1 1 calc R
C36 C 0.5399(7) 0.7848(7) 0.5002(4) 0.0439(15) Uani 1 1 d .
H36A H 0.4565 0.7446 0.5241 0.053 Uiso 1 1 calc R
C41 C 1.3269(7) 1.2592(6) 0.8293(3) 0.0351(13) Uani 1 1 d .
C42 C 1.4754(7) 1.2209(7) 0.8310(4) 0.0425(15) Uani 1 1 d .
H42A H 1.4863 1.1268 0.8111 0.051 Uiso 1 1 calc R
C43 C 1.6077(6) 1.3198(7) 0.8615(4) 0.0425(15) Uani 1 1 d .
H43A H 1.7056 1.2921 0.8615 0.051 Uiso 1 1 calc R
C44 C 1.5931(6) 1.4597(7) 0.8918(4) 0.0368(13) Uani 1 1 d .
C45 C 1.4460(6) 1.5012(6) 0.8898(4) 0.0369(13) Uani 1 1 d .
H45A H 1.4359 1.5956 0.9093 0.044 Uiso 1 1 calc R
C46 C 1.3144(6) 1.4021(7) 0.8588(3) 0.0363(13) Uani 1 1 d .
H46A H 1.2169 1.4311 0.8577 0.044 Uiso 1 1 calc R
C51 C 1.9842(6) 1.7020(7) 0.9504(3) 0.0365(13) Uani 1 1 d .
C52 C 2.1062(7) 1.7585(7) 0.9118(4) 0.0433(15) Uani 1 1 d .
H52A H 2.1148 1.7154 0.8635 0.052 Uiso 1 1 calc R
C53 C 2.2144(7) 1.8772(8) 0.9440(4) 0.0430(15) Uani 1 1 d .
H53A H 2.2929 1.9182 0.9172 0.052 Uiso 1 1 calc R
C54 C 2.2026(7) 1.9336(7) 1.0177(4) 0.0393(14) Uani 1 1 d .
C55 C 2.0863(7) 1.8793(8) 1.0586(3) 0.0417(15) Uani 1 1 d .
H55A H 2.0824 1.9190 1.1083 0.050 Uiso 1 1 calc R
C56 C 1.9748(7) 1.7638(7) 1.0239(4) 0.0410(14) Uani 1 1 d .
H56A H 1.8931 1.7271 1.0499 0.049 Uiso 1 1 calc R

loop_
_atom_site_aniso_label
_atom_site_aniso_U_11
_atom_site_aniso_U_22
_atom_site_aniso_U_33
_atom_site_aniso_U_23
_atom_site_aniso_U_13
_atom_site_aniso_U_12
Au1 0.03205(12) 0.02551(13) 0.03462(14) 0.00102(8) 0.01026(9) 0.00416(8)
P1 0.0310(6) 0.0225(7) 0.0322(8) 0.0028(6) 0.0122(6) 0.0039(5)
O1 0.043(2) 0.047(3) 0.059(3) -0.005(2) 0.015(2) 0.003(2)
O2 0.053(3) 0.059(3) 0.064(3) -0.004(3) 0.007(2) -0.013(2)
O3 0.080(4) 0.093(5) 0.044(3) -0.013(3) -0.016(3) -0.004(3)
N1 0.032(2) 0.041(3) 0.051(3) -0.011(2) 0.008(2) 0.003(2)
N2 0.038(3) 0.056(4) 0.048(4) -0.004(3) -0.009(3) 0.011(3)
C1 0.029(3) 0.023(3) 0.022(3) -0.002(2) 0.010(2) 0.001(2)
C2 0.041(3) 0.034(3) 0.031(3) 0.006(2) 0.008(2) 0.017(3)
C3 0.035(3) 0.045(4) 0.035(3) 0.005(3) 0.006(2) 0.011(3)
C11 0.030(3) 0.032(3) 0.029(3) 0.005(2) 0.010(2) 0.008(2)
C12 0.041(3) 0.034(3) 0.049(4) 0.002(3) 0.023(3) 0.001(3)
C13 0.042(3) 0.043(4) 0.045(4) 0.000(3) 0.014(3) -0.007(3)
C14 0.036(3) 0.052(4) 0.036(3) 0.006(3) 0.015(3) 0.006(3)
C15 0.042(3) 0.045(4) 0.048(4) -0.002(3) 0.016(3) 0.020(3)
C16 0.038(3) 0.031(3) 0.035(3) -0.001(2) 0.009(2) 0.008(2)
C21 0.031(3) 0.025(3) 0.041(3) 0.003(2) 0.014(2) 0.006(2)
C22 0.044(3) 0.031(3) 0.051(4) 0.001(3) 0.024(3) 0.007(3)
C23 0.063(4) 0.034(4) 0.072(5) 0.000(3) 0.039(4) 0.013(3)
C24 0.059(4) 0.034(4) 0.102(7) 0.017(4) 0.043(4) 0.024(3)
C25 0.042(3) 0.039(4) 0.077(5) 0.020(4) 0.016(3) 0.011(3)
C26 0.041(3) 0.029(3) 0.051(4) 0.009(3) 0.010(3) 0.008(2)
C31 0.039(3) 0.021(3) 0.034(3) 0.004(2) 0.013(2) 0.007(2)
C32 0.046(4) 0.071(5) 0.063(5) 0.024(4) 0.022(3) 0.016(3)
C33 0.072(5) 0.081(6) 0.057(5) 0.034(4) 0.039(4) 0.026(4)
C34 0.073(5) 0.048(4) 0.041(4) 0.018(3) 0.016(3) 0.023(4)
C35 0.056(4) 0.059(5) 0.048(4) 0.015(4) -0.001(3) 0.003(3)
C36 0.054(4) 0.040(4) 0.039(4) 0.013(3) 0.013(3) 0.001(3)
C41 0.042(3) 0.026(3) 0.039(3) 0.003(2) 0.003(3) 0.009(2)
C42 0.040(3) 0.031(3) 0.057(4) 0.001(3) 0.008(3) 0.010(3)
C43 0.030(3) 0.043(4) 0.057(4) 0.005(3) 0.010(3) 0.012(3)
C44 0.033(3) 0.037(3) 0.040(4) 0.000(3) 0.007(2) 0.008(2)
C45 0.035(3) 0.032(3) 0.044(4) -0.005(3) 0.009(3) 0.004(2)
C46 0.035(3) 0.037(3) 0.038(3) -0.003(3) 0.006(2) 0.010(2)
C51 0.034(3) 0.043(3) 0.032(3) 0.005(3) -0.002(2) 0.006(2)
C52 0.044(3) 0.052(4) 0.035(3) 0.002(3) 0.012(3) 0.008(3)
C53 0.036(3) 0.057(4) 0.035(4) 0.006(3) 0.002(3) 0.003(3)
C54 0.034(3) 0.048(4) 0.033(3) 0.002(3) -0.007(2) 0.006(3)
C55 0.037(3) 0.060(4) 0.026(3) -0.003(3) -0.004(2) 0.011(3)
C56 0.037(3) 0.057(4) 0.032(3) 0.008(3) 0.007(3) 0.013(3)

loop_
_atom_type_symbol
_atom_type_description
_atom_type_scat_dispersion_real
_atom_type_scat_dispersion_imag
_atom_type_scat_source
C C 0.0033 0.0016 'International Tables Vol C Tables 4.2.6.8 and 6.1.1.4'
H H 0.0000 0.0000 'International Tables Vol C Tables 4.2.6.8 and 6.1.1.4'
N N 0.0061 0.0033 'International Tables Vol C Tables 4.2.6.8 and 6.1.1.4'
O O 0.0106 0.0060 'International Tables Vol C Tables 4.2.6.8 and 6.1.1.4'
P P 0.1023 0.0942 'International Tables Vol C Tables 4.2.6.8 and 6.1.1.4'
Au Au -2.0133 8.8022 'International Tables Vol C Tables 4.2.6.8 and 6.1.1.4'

loop_
_geom_angle_atom_site_label_1
_geom_angle_atom_site_label_2
_geom_angle_atom_site_label_3
_geom_angle
C1 Au1 P1 174.52(14)
C11 P1 C21 104.4(2)
C11 P1 C31 105.8(3)
C21 P1 C31 105.9(3)
C11 P1 Au1 116.91(19)
C21 P1 Au1 112.13(19)
C31 P1 Au1 110.93(19)
C3 N1 C44 127.6(5)
O3 N2 O2 124.0(6)
O3 N2 C54 117.7(6)
O2 N2 C54 118.3(6)
C2 C1 Au1 174.3(5)
C1 C2 C41 177.0(6)
O1 C3 N1 123.7(6)
O1 C3 C51 120.6(5)
N1 C3 C51 115.7(5)
C12 C11 C16 119.9(5)
C12 C11 P1 121.7(4)
C16 C11 P1 118.1(4)
C11 C12 C13 120.8(5)
C14 C13 C12 118.8(6)
C15 C14 C13 121.0(5)
C14 C15 C16 120.4(5)
C15 C16 C11 119.0(6)
C26 C21 C22 119.6(5)
C26 C21 P1 117.6(4)
C22 C21 P1 122.9(4)
C23 C22 C21 118.8(6)
C24 C23 C22 120.9(7)
C25 C24 C23 120.4(6)
C24 C25 C26 119.5(7)
C25 C26 C21 120.8(6)
C32 C31 C36 118.5(6)
C32 C31 P1 119.6(5)
C36 C31 P1 121.9(4)
C31 C32 C33 121.0(7)
C34 C33 C32 121.0(7)
C35 C34 C33 118.5(7)
C34 C35 C36 121.0(7)
C31 C36 C35 120.0(6)
C42 C41 C46 117.8(5)
C42 C41 C2 120.6(5)
C46 C41 C2 121.6(5)
C43 C42 C41 121.6(5)
C44 C43 C42 119.7(5)
C43 C44 C45 119.6(6)
C43 C44 N1 122.4(5)
C45 C44 N1 118.0(5)
C46 C45 C44 120.4(5)
C45 C46 C41 120.8(5)
C52 C51 C56 119.3(6)
C52 C51 C3 116.9(6)
C56 C51 C3 123.8(6)
C53 C52 C51 121.0(6)
C52 C53 C54 117.8(6)
C55 C54 C53 123.1(6)
C55 C54 N2 118.5(6)
C53 C54 N2 118.4(6)
C54 C55 C56 118.2(6)
C55 C56 C51 120.5(6)

loop_
_geom_bond_atom_site_label_1
_geom_bond_atom_site_label_2
_geom_bond_distance
Au1 C1 2.012(5)
Au1 P1 2.2802(18)
P1 C11 1.817(5)
P1 C21 1.819(5)
P1 C31 1.821(6)
O1 C3 1.217(7)
O2 N2 1.224(8)
O3 N2 1.215(7)
N1 C3 1.368(7)
N1 C44 1.414(8)
N2 C54 1.477(8)
C1 C2 1.187(8)
C2 C41 1.450(9)
C3 C51 1.498(9)
C11 C12 1.377(8)
C11 C16 1.396(7)
C12 C13 1.401(8)
C13 C14 1.376(9)
C14 C15 1.375(9)
C15 C16 1.395(8)
C21 C26 1.396(8)
C21 C22 1.397(8)
C22 C23 1.392(8)
C23 C24 1.381(11)
C24 C25 1.379(11)
C25 C26 1.382(8)
C31 C32 1.364(8)
C31 C36 1.385(8)
C32 C33 1.380(10)
C33 C34 1.379(11)
C34 C35 1.358(10)
C35 C36 1.401(9)
C41 C42 1.396(7)
C41 C46 1.401(8)
C42 C43 1.391(9)
C43 C44 1.386(8)
C44 C45 1.394(7)
C45 C46 1.389(8)
C51 C52 1.392(8)
C51 C56 1.393(9)
C52 C53 1.375(9)
C53 C54 1.385(9)
C54 C55 1.372(9)
C55 C56 1.385(9)

loop_
_geom_hbond_atom_site_label_D
_geom_hbond_atom_site_label_H
_geom_hbond_atom_site_label_A
_geom_hbond_distance_DH
_geom_hbond_distance_HA
_geom_hbond_distance_DA
_geom_hbond_angle_DHA
_geom_hbond_site_symmetry_A
N1 H1A O2 0.86 2.50 3.267(7) 149.7 2_997
